data_1506892
loop_
_publ_author_name
'Dinsmore, Andrew'
'Billing, David G.'
'Mandy, Karen'
'Michael, Joseph P.'
'Mogano, Daniel'
'Patil, Shivaputra'

_publ_section_title
;
 Magnesiation employing Grignard reagents and catalytic amine. Application
 to the functionalization of N-phenylsulfonylpyrrole.
;
_journal_issue 2
_journal_name_full 'Organic letters'
_journal_page_first 293
_journal_page_last 296
_journal_paper_doi 10.1021/ol036288p
_journal_volume 6
_journal_year 2004
_chemical_formula_sum 'C21 H21 Cl N2 O7 S'
_chemical_formula_weight 480.91
_chemical_name_systematic
;
 ?
;
_space_group_IT_number 2
_symmetry_cell_setting triclinic
_symmetry_space_group_name_Hall '-P 1'
_symmetry_space_group_name_H-M 'P -1'
_atom_sites_solution_hydrogens geom
_atom_sites_solution_primary direct
_atom_sites_solution_secondary difmap
_audit_creation_date 2003-11-11T16:20:28-00:00
_audit_creation_method 'WinGX routine CIF_UPDATE'
_cell_angle_alpha 101.849(9)
_cell_angle_beta 94.878(10)
_cell_angle_gamma 108.820(9)
_cell_formula_units_Z 2
_cell_length_a 7.728(4)
_cell_length_b 10.467(5)
_cell_length_c 15.821(8)
_cell_measurement_temperature 298(2)
_cell_volume 1169.6(10)
_computing_cell_refinement 'Bruker SAINT+ (Bruker, 1999)'
_computing_data_collection 'Bruker SMART-NT (Bruker, 1998)'
_computing_data_reduction 'Bruker XPREP (Bruker, 1999)'
_computing_molecular_graphics 'Ortep-3 for Windows (Farrugia, 1997)'
_computing_publication_material 'WinGX publication routines (Farrugia, 1999)'
_computing_structure_refinement 'SHELXL-97 (Sheldrick, 1997)'
_computing_structure_solution 'SHELXS-97 (Sheldrick, 1997)'
_diffrn_ambient_temperature 298(2)
_diffrn_measured_fraction_theta_full 0.993
_diffrn_measured_fraction_theta_max 0.957
_diffrn_measurement_device_type 'CCD area detector'
_diffrn_measurement_method 'phi and omega scans'
_diffrn_radiation_monochromator graphite
_diffrn_radiation_type MoK\a
_diffrn_radiation_wavelength 0.71073
_diffrn_reflns_av_R_equivalents 0.0261
_diffrn_reflns_av_unetI/netI 0.0722
_diffrn_reflns_limit_h_max 10
_diffrn_reflns_limit_h_min -10
_diffrn_reflns_limit_k_max 13
_diffrn_reflns_limit_k_min -13
_diffrn_reflns_limit_l_max 20
_diffrn_reflns_limit_l_min -13
_diffrn_reflns_number 8087
_diffrn_reflns_theta_full 25
_diffrn_reflns_theta_max 28.34
_diffrn_reflns_theta_min 1.33
_exptl_absorpt_coefficient_mu 0.296
_exptl_absorpt_correction_T_max 1.0000
_exptl_absorpt_correction_T_min 0.7963
_exptl_absorpt_correction_type multi-scan
_exptl_absorpt_process_details 'SADABS:Sheldrick, 1996'
_exptl_crystal_colour colourless
_exptl_crystal_density_diffrn 1.365
_exptl_crystal_density_method 'not measured'
_exptl_crystal_description 'cut needle'
_exptl_crystal_F_000 500
_exptl_crystal_size_max 0.4
_exptl_crystal_size_mid 0.14
_exptl_crystal_size_min 0.1
_refine_diff_density_max 0.501
_refine_diff_density_min -0.317
_refine_diff_density_rms 0.062
_refine_ls_extinction_method none
_refine_ls_goodness_of_fit_ref 0.988
_refine_ls_hydrogen_treatment mixed
_refine_ls_matrix_type full
_refine_ls_number_parameters 289
_refine_ls_number_reflns 5592
_refine_ls_number_restraints 0
_refine_ls_restrained_S_all 0.988
_refine_ls_R_factor_all 0.162
_refine_ls_R_factor_gt 0.0707
_refine_ls_shift/su_max 0.085
_refine_ls_shift/su_mean 0.009
_refine_ls_structure_factor_coef Fsqd
_refine_ls_weighting_details 'calc w=1/[\s^2^(Fo^2^)+(0.1236P)^2^+0.0000P] where P=(Fo^2^+2Fc^2^)/3'
_refine_ls_weighting_scheme calc
_refine_ls_wR_factor_gt 0.1929
_refine_ls_wR_factor_ref 0.2365
_reflns_number_gt 2484
_reflns_number_total 5592
_reflns_threshold_expression >2sigma(I)
_cod_data_source_file ol036288psi20031215_053016.cif
_cod_data_source_block 3dad1
_cod_depositor_comments
;
The following automatic conversions were performed:

'_symmetry_cell_setting' value 'Triclinic' changed to 'triclinic'
according to /home/saulius/struct/CIF-dictionaries/cif_core.dic
dictionary named 'cif_core.dic' version 2.4.1 from 2010-06-29.

Automatic conversion script
Id: cif_fix_values 1715 2011-07-08 13:25:40Z adriana 
;
_cod_original_sg_symbol_H-M P-1
_cod_database_code 1506892

loop_
_symmetry_equiv_pos_as_xyz
'x, y, z'
'-x, -y, -z'

loop_
_atom_site_label
_atom_site_type_symbol
_atom_site_fract_x
_atom_site_fract_y
_atom_site_fract_z
_atom_site_U_iso_or_equiv
_atom_site_adp_type
_atom_site_occupancy
_atom_site_symmetry_multiplicity
_atom_site_calc_flag
_atom_site_refinement_flags
C20 C 0.5083(16) 0.3787(13) 0.0942(5) 0.226(5) Uani 1 1 d .
H20A H 0.6415 0.4261 0.1049 0.271 Uiso 1 1 calc R
H20B H 0.4567 0.445 0.0779 0.271 Uiso 1 1 calc R
C21 C 0.4793(12) 0.2830(10) 0.0173(5) 0.183(4) Uani 1 1 d .
H21A H 0.5364 0.3284 -0.0253 0.275 Uiso 1 1 calc R
H21B H 0.3486 0.2383 -0.0032 0.275 Uiso 1 1 calc R
H21C H 0.5326 0.2146 0.026 0.275 Uiso 1 1 calc R
O7 O 0.4723(8) 0.3771(5) 0.1658(3) 0.1553(19) Uani 1 1 d .
H7A H 0.3629 0.368 0.1657 0.233 Uiso 1 1 calc .
C1 C 0.6454(5) 0.7277(4) 0.3153(2) 0.0555(9) Uani 1 1 d .
C2 C 0.4844(5) 0.7111(5) 0.2648(3) 0.0687(11) Uani 1 1 d .
H2 H 0.3776 0.6324 0.2525 0.082 Uiso 1 1 calc R
C3 C 0.5044(6) 0.8315(5) 0.2339(3) 0.0744(12) Uani 1 1 d .
H3 H 0.4146 0.8458 0.1978 0.089 Uiso 1 1 calc R
C4 C 0.6770(6) 0.9218(5) 0.2661(3) 0.0698(11) Uani 1 1 d .
H4 H 0.7281 1.009 0.255 0.084 Uiso 1 1 calc R
C5 C 0.6782(5) 0.6417(4) 0.3720(2) 0.0515(9) Uani 1 1 d .
C6 C 0.7722(5) 0.6949(4) 0.4601(2) 0.0628(10) Uani 1 1 d .
H6 H 0.8226 0.7906 0.4838 0.075 Uiso 1 1 calc R
C7 C 0.7884(5) 0.6077(4) 0.5088(2) 0.0644(11) Uani 1 1 d .
H7 H 0.8509 0.644 0.5661 0.077 Uiso 1 1 calc R
C8 C 0.7127(5) 0.4618(4) 0.4751(2) 0.0580(10) Uani 1 1 d .
C9 C 0.7270(6) 0.3651(5) 0.5240(3) 0.0725(12) Uani 1 1 d .
H9 H 0.7923 0.3964 0.5808 0.087 Uiso 1 1 calc R
C10 C 0.6446(6) 0.2266(5) 0.4872(3) 0.0800(13) Uani 1 1 d .
H10 H 0.655 0.1634 0.5191 0.096 Uiso 1 1 calc R
C11 C 0.5443(6) 0.1770(5) 0.4022(3) 0.0747(12) Uani 1 1 d .
H11 H 0.4868 0.0816 0.3791 0.09 Uiso 1 1 calc R
C12 C 0.5295(6) 0.2661(4) 0.3527(3) 0.0675(11) Uani 1 1 d .
H12 H 0.4641 0.2324 0.2959 0.081 Uiso 1 1 calc R
C13 C 0.6150(5) 0.4103(4) 0.3890(2) 0.0529(9) Uani 1 1 d .
C14 C 1.0362(5) 0.8751(4) 0.2189(2) 0.0550(9) Uani 1 1 d .
C15 C 1.0052(6) 0.7373(5) 0.1775(3) 0.0753(12) Uani 1 1 d .
H15 H 0.968 0.6666 0.2065 0.09 Uiso 1 1 calc R
C16 C 1.0323(7) 0.7094(7) 0.0908(4) 0.109(2) Uani 1 1 d .
H16 H 1.01 0.6181 0.0604 0.131 Uiso 1 1 calc R
C17 C 1.0924(8) 0.8172(10) 0.0490(4) 0.117(2) Uani 1 1 d .
H17 H 1.1145 0.7983 -0.0083 0.14 Uiso 1 1 calc R
C18 C 1.1184(9) 0.9494(8) 0.0923(4) 0.1098(19) Uani 1 1 d .
H18 H 1.1546 1.0205 0.0636 0.132 Uiso 1 1 calc R
C19 C 1.0928(6) 0.9800(5) 0.1765(3) 0.0781(12) Uani 1 1 d .
H19 H 1.1133 1.0716 0.2056 0.094 Uiso 1 1 calc R
N1 N 0.7670(4) 0.8633(3) 0.3191(2) 0.0597(8) Uani 1 1 d .
N2 N 0.6052(4) 0.5037(3) 0.34115(18) 0.0525(8) Uani 1 1 d .
H2A H 0.5485 0.4714 0.2879 0.063 Uiso 1 1 calc R
O1 O 1.0601(4) 0.8293(4) 0.3742(2) 0.0911(10) Uani 1 1 d .
O2 O 1.0650(4) 1.0615(3) 0.3599(2) 0.0931(10) Uani 1 1 d .
O3 O 1.0634(7) 0.4107(4) 0.1503(3) 0.1353(16) Uani 1 1 d .
O4 O 0.9439(6) 0.4563(4) 0.2755(3) 0.1373(16) Uani 1 1 d .
O5 O 1.1574(6) 0.3464(5) 0.2697(3) 0.1297(15) Uani 1 1 d .
O6 O 0.8632(7) 0.2288(4) 0.1893(3) 0.1480(18) Uani 1 1 d .
S1 S 1.00175(13) 0.91447(11) 0.32753(7) 0.0634(4) Uani 1 1 d .
Cl1 Cl 1.00018(15) 0.35562(11) 0.22145(7) 0.0687(4) Uani 1 1 d .

loop_
_atom_site_aniso_label
_atom_site_aniso_U_11
_atom_site_aniso_U_22
_atom_site_aniso_U_33
_atom_site_aniso_U_23
_atom_site_aniso_U_13
_atom_site_aniso_U_12
C20 0.288(14) 0.330(15) 0.074(5) 0.011(7) 0.034(7) 0.151(11)
C21 0.178(8) 0.257(10) 0.110(6) 0.007(6) 0.039(5) 0.089(7)
O7 0.197(5) 0.175(4) 0.058(2) -0.010(3) -0.012(3) 0.049(4)
C1 0.046(2) 0.067(2) 0.046(2) 0.0021(18) 0.0057(16) 0.0179(18)
C2 0.044(2) 0.082(3) 0.070(3) 0.007(2) 0.0003(19) 0.019(2)
C3 0.055(3) 0.090(3) 0.086(3) 0.026(3) 0.007(2) 0.034(2)
C4 0.066(3) 0.073(3) 0.078(3) 0.014(2) 0.015(2) 0.036(2)
C5 0.0427(19) 0.065(2) 0.0395(19) 0.0048(18) 0.0077(15) 0.0142(17)
C6 0.063(2) 0.067(2) 0.043(2) 0.004(2) 0.0049(18) 0.009(2)
C7 0.053(2) 0.084(3) 0.039(2) 0.004(2) 0.0004(17) 0.009(2)
C8 0.043(2) 0.078(3) 0.048(2) 0.011(2) 0.0064(16) 0.0168(19)
C9 0.056(2) 0.100(4) 0.063(3) 0.026(3) 0.002(2) 0.028(2)
C10 0.072(3) 0.096(4) 0.084(3) 0.034(3) 0.006(2) 0.038(3)
C11 0.073(3) 0.070(3) 0.085(3) 0.017(3) 0.016(3) 0.030(2)
C12 0.062(3) 0.071(3) 0.061(2) 0.004(2) 0.004(2) 0.022(2)
C13 0.045(2) 0.069(2) 0.044(2) 0.0084(19) 0.0062(16) 0.0214(18)
C14 0.042(2) 0.064(2) 0.057(2) 0.0105(19) 0.0008(16) 0.0191(17)
C15 0.057(3) 0.069(3) 0.090(3) 0.006(3) 0.004(2) 0.019(2)
C16 0.081(4) 0.120(5) 0.098(4) -0.043(4) 0.004(3) 0.041(3)
C17 0.090(4) 0.210(8) 0.057(3) 0.024(5) 0.013(3) 0.067(5)
C18 0.137(5) 0.158(6) 0.074(4) 0.056(4) 0.031(4) 0.083(5)
C19 0.080(3) 0.082(3) 0.085(3) 0.030(3) 0.017(2) 0.039(2)
N1 0.0432(17) 0.0644(19) 0.064(2) 0.0089(16) 0.0039(14) 0.0136(15)
N2 0.0406(15) 0.070(2) 0.0380(15) -0.0022(15) 0.0005(12) 0.0180(15)
O1 0.0519(16) 0.149(3) 0.081(2) 0.059(2) 0.0035(14) 0.0298(18)
O2 0.077(2) 0.0736(19) 0.084(2) -0.0205(17) 0.0006(16) -0.0059(16)
O3 0.155(4) 0.141(3) 0.090(3) 0.036(3) 0.009(3) 0.024(3)
O4 0.140(4) 0.124(3) 0.159(4) 0.006(3) 0.052(3) 0.071(3)
O5 0.120(3) 0.172(4) 0.114(3) 0.036(3) -0.006(2) 0.081(3)
O6 0.146(4) 0.094(3) 0.161(4) 0.019(3) -0.009(3) 0.001(3)
S1 0.0446(5) 0.0755(7) 0.0547(6) 0.0071(5) -0.0030(4) 0.0088(5)
Cl1 0.0664(7) 0.0715(7) 0.0679(7) 0.0125(6) 0.0083(5) 0.0275(5)

loop_
_atom_type_symbol
_atom_type_description
_atom_type_scat_dispersion_real
_atom_type_scat_dispersion_imag
_atom_type_scat_source
C C 0.0033 0.0016 'International Tables Vol C Tables 4.2.6.8 and 6.1.1.4'
H H 0 0 'International Tables Vol C Tables 4.2.6.8 and 6.1.1.4'
N N 0.0061 0.0033 'International Tables Vol C Tables 4.2.6.8 and 6.1.1.4'
O O 0.0106 0.006 'International Tables Vol C Tables 4.2.6.8 and 6.1.1.4'
S S 0.1246 0.1234 'International Tables Vol C Tables 4.2.6.8 and 6.1.1.4'
Cl Cl 0.1484 0.1585 'International Tables Vol C Tables 4.2.6.8 and 6.1.1.4'

loop_
_geom_angle_atom_site_label_1
_geom_angle_atom_site_label_2
_geom_angle_atom_site_label_3
_geom_angle
O7 C20 C21 136.3(12)
O7 C20 H20A 103.1
C21 C20 H20A 103.1
O7 C20 H20B 103.1
C21 C20 H20B 103.1
H20A C20 H20B 105.1
C20 C21 H21A 109.5
C20 C21 H21B 109.5
H21A C21 H21B 109.5
C20 C21 H21C 109.5
H21A C21 H21C 109.5
H21B C21 H21C 109.5
C20 O7 H7A 109.5
C2 C1 N1 106.2(3)
C2 C1 C5 128.3(4)
N1 C1 C5 124.1(3)
C1 C2 C3 109.5(4)
C1 C2 H2 125.2
C3 C2 H2 125.2
C4 C3 C2 107.5(4)
C4 C3 H3 126.2
C2 C3 H3 126.2
C3 C4 N1 108.8(4)
C3 C4 H4 125.6
N1 C4 H4 125.6
N2 C5 C6 117.9(3)
N2 C5 C1 117.7(3)
C6 C5 C1 124.3(3)
C7 C6 C5 120.2(4)
C7 C6 H6 119.9
C5 C6 H6 119.9
C6 C7 C8 121.4(3)
C6 C7 H7 119.3
C8 C7 H7 119.3
C13 C8 C7 117.9(4)
C13 C8 C9 118.6(4)
C7 C8 C9 123.6(4)
C10 C9 C8 119.4(4)
C10 C9 H9 120.3
C8 C9 H9 120.3
C9 C10 C11 121.4(4)
C9 C10 H10 119.3
C11 C10 H10 119.3
C12 C11 C10 121.0(4)
C12 C11 H11 119.5
C10 C11 H11 119.5
C11 C12 C13 118.8(4)
C11 C12 H12 120.6
C13 C12 H12 120.6
N2 C13 C12 120.7(3)
N2 C13 C8 118.5(3)
C12 C13 C8 120.8(4)
C19 C14 C15 121.7(4)
C19 C14 S1 119.7(3)
C15 C14 S1 118.6(3)
C16 C15 C14 117.1(5)
C16 C15 H15 121.4
C14 C15 H15 121.4
C15 C16 C17 120.6(5)
C15 C16 H16 119.7
C17 C16 H16 119.7
C18 C17 C16 119.7(5)
C18 C17 H17 120.2
C16 C17 H17 120.2
C17 C18 C19 121.3(6)
C17 C18 H18 119.4
C19 C18 H18 119.4
C18 C19 C14 119.7(5)
C18 C19 H19 120.2
C14 C19 H19 120.2
C4 N1 C1 107.9(3)
C4 N1 S1 116.8(3)
C1 N1 S1 126.0(3)
C5 N2 C13 124.0(3)
C5 N2 H2A 118
C13 N2 H2A 118
O1 S1 O2 121.3(2)
O1 S1 N1 107.00(17)
O2 S1 N1 104.64(19)
O1 S1 C14 110.0(2)
O2 S1 C14 108.9(2)
N1 S1 C14 103.43(16)
O6 Cl1 O5 112.4(3)
O6 Cl1 O3 109.0(3)
O5 Cl1 O3 106.1(3)
O6 Cl1 O4 114.3(3)
O5 Cl1 O4 107.7(3)
O3 Cl1 O4 106.9(3)

loop_
_geom_bond_atom_site_label_1
_geom_bond_atom_site_label_2
_geom_bond_distance
C20 O7 1.191(8)
C20 C21 1.357(11)
C20 H20A 0.97
C20 H20B 0.97
C21 H21A 0.96
C21 H21B 0.96
C21 H21C 0.96
O7 H7A 0.8199
C1 C2 1.361(5)
C1 N1 1.413(5)
C1 C5 1.456(5)
C2 C3 1.411(6)
C2 H2 0.93
C3 C4 1.344(6)
C3 H3 0.93
C4 N1 1.396(5)
C4 H4 0.93
C5 N2 1.335(4)
C5 C6 1.423(5)
C6 C7 1.338(5)
C6 H6 0.93
C7 C8 1.413(5)
C7 H7 0.93
C8 C13 1.406(5)
C8 C9 1.419(5)
C9 C10 1.357(6)
C9 H9 0.93
C10 C11 1.398(6)
C10 H10 0.93
C11 C12 1.360(5)
C11 H11 0.93
C12 C13 1.408(5)
C12 H12 0.93
C13 N2 1.370(4)
C14 C19 1.374(6)
C14 C15 1.389(6)
C14 S1 1.748(4)
C15 C16 1.391(7)
C15 H15 0.93
C16 C17 1.395(8)
C16 H16 0.93
C17 C18 1.354(9)
C17 H17 0.93
C18 C19 1.352(7)
C18 H18 0.93
C19 H19 0.93
N1 S1 1.703(3)
N2 H2A 0.86
O1 S1 1.420(3)
O2 S1 1.420(3)
O3 Cl1 1.419(4)
O4 Cl1 1.421(4)
O5 Cl1 1.420(4)
O6 Cl1 1.366(4)

loop_
_geom_torsion_atom_site_label_1
_geom_torsion_atom_site_label_2
_geom_torsion_atom_site_label_3
_geom_torsion_atom_site_label_4
_geom_torsion
N1 C1 C2 C3 2.2(5)
C5 C1 C2 C3 168.6(4)
C1 C2 C3 C4 -0.4(5)
C2 C3 C4 N1 -1.5(5)
C2 C1 C5 N2 43.9(5)
N1 C1 C5 N2 -151.9(3)
C2 C1 C5 C6 -131.8(4)
N1 C1 C5 C6 32.4(5)
N2 C5 C6 C7 1.1(6)
C1 C5 C6 C7 176.8(3)
C5 C6 C7 C8 -0.4(6)
C6 C7 C8 C13 -1.6(6)
C6 C7 C8 C9 179.6(4)
C13 C8 C9 C10 -0.9(6)
C7 C8 C9 C10 177.9(4)
C8 C9 C10 C11 -0.6(7)
C9 C10 C11 C12 1.5(7)
C10 C11 C12 C13 -0.9(6)
C11 C12 C13 N2 179.3(4)
C11 C12 C13 C8 -0.6(6)
C7 C8 C13 N2 2.7(5)
C9 C8 C13 N2 -178.4(3)
C7 C8 C13 C12 -177.4(3)
C9 C8 C13 C12 1.5(5)
C19 C14 C15 C16 -0.6(6)
S1 C14 C15 C16 179.4(3)
C14 C15 C16 C17 1.5(7)
C15 C16 C17 C18 -2.3(9)
C16 C17 C18 C19 2.1(9)
C17 C18 C19 C14 -1.1(8)
C15 C14 C19 C18 0.3(7)
S1 C14 C19 C18 -179.6(4)
C3 C4 N1 C1 2.9(5)
C3 C4 N1 S1 151.7(3)
C2 C1 N1 C4 -3.1(4)
C5 C1 N1 C4 -170.2(3)
C2 C1 N1 S1 -148.2(3)
C5 C1 N1 S1 44.6(5)
C6 C5 N2 C13 0.1(5)
C1 C5 N2 C13 -175.8(3)
C12 C13 N2 C5 178.0(3)
C8 C13 N2 C5 -2.1(5)
C4 N1 S1 O1 -172.4(3)
C1 N1 S1 O1 -29.9(4)
C4 N1 S1 O2 57.7(3)
C1 N1 S1 O2 -159.8(3)
C4 N1 S1 C14 -56.3(3)
C1 N1 S1 C14 86.2(3)
C19 C14 S1 O1 -143.0(3)
C15 C14 S1 O1 37.1(3)
C19 C14 S1 O2 -7.8(4)
C15 C14 S1 O2 172.2(3)
C19 C14 S1 N1 103.0(3)
C15 C14 S1 N1 -76.9(3)

loop_
_cod_related_entry_id
_cod_related_entry_code
_cod_related_entry_database
1 21157385 ChemSpider
